data_7704909
loop_
_publ_author_name
'Sathiya Kamatchi, Thangavel'
'Mohamed Subarkhan, Mohamed Kasim'
'Ramesh, Rengan'
'Wang, Hangxiang'
'Ma\/lecki, Jan Grzegorz'

_publ_section_title
;
 Investigation into antiproliferative activity and apoptosis mechanism of
 new arene Ru(ii) carbazole-based hydrazone complexes.
;
_journal_issue 32
_journal_name_full 'Dalton transactions (Cambridge, England : 2003)'
_journal_page_first 11385
_journal_page_last 11395
_journal_paper_doi 10.1039/d0dt01476a
_journal_volume 49
_journal_year 2020
_chemical_formula_moiety 'C25 H21 Br Cl N3 O Ru'
_chemical_formula_sum 'C25 H21 Br Cl N3 O Ru'
_chemical_formula_weight 595.88
_space_group_crystal_system monoclinic
_space_group_IT_number 14
_space_group_name_Hall '-P 2yn'
_space_group_name_H-M_alt 'P 1 21/n 1'
_atom_sites_solution_hydrogens mixed
_audit_creation_date 2018-08-09
_audit_creation_method
;
Olex2 1.2
(compiled 2018.05.29 svn.r3508 for OlexSys, GUI svn.r5506)
;
_audit_update_record
;
2018-10-09 deposited with the CCDC.	2020-07-21 downloaded from the CCDC.
;
_cell_angle_alpha 90
_cell_angle_beta 109.950(6)
_cell_angle_gamma 90
_cell_formula_units_Z 4
_cell_length_a 11.6369(7)
_cell_length_b 12.9702(7)
_cell_length_c 15.9325(8)
_cell_measurement_reflns_used 4764
_cell_measurement_temperature 295(2)
_cell_measurement_theta_max 28.8830
_cell_measurement_theta_min 4.3760
_cell_volume 2260.4(2)
_computing_cell_refinement 'CrysAlisPro 1.171.39.46 (Rigaku OD, 2018)'
_computing_data_collection 'CrysAlisPro 1.171.39.46 (Rigaku OD, 2018)'
_computing_data_reduction 'CrysAlisPro 1.171.39.46 (Rigaku OD, 2018)'
_computing_molecular_graphics 'Olex2 (Dolomanov et al., 2009)'
_computing_publication_material 'Olex2 (Dolomanov et al., 2009)'
_computing_structure_refinement 'ShelXL (Sheldrick, 2015)'
_diffrn_ambient_temperature 295(2)
_diffrn_detector 'CCD plate'
_diffrn_detector_area_resol_mean 10.4015
_diffrn_detector_type Atlas
_diffrn_measured_fraction_theta_full 0.998
_diffrn_measured_fraction_theta_max 0.882
_diffrn_measurement_details
;
List of Runs (angles in degrees, time in seconds):

  # Type    Start    End  Width  t~exp~   \w     \q     \k     \f   Frames
#--------------------------------------------------------------------------
  1  \w    -23.00  86.00   1.00    2.92    --    9.75  77.00 120.00  109
  2  \w    -45.00  64.00   1.00    2.92    --  -11.93  77.00-120.00  109
  3  \w   -100.00 -65.00   1.00    2.92    --  -11.93-179.00 -30.00   35
;
_diffrn_measurement_device 'four-circle diffractometer'
_diffrn_measurement_device_type 'Xcalibur, Atlas, Gemini ultra'
_diffrn_measurement_method '\w scans'
_diffrn_orient_matrix_type 'CrysAlisPro convention (1999,Acta A55,543-557)'
_diffrn_orient_matrix_UB_11 0.0315069000
_diffrn_orient_matrix_UB_12 0.0447113000
_diffrn_orient_matrix_UB_13 0.0215813000
_diffrn_orient_matrix_UB_21 -0.0336449000
_diffrn_orient_matrix_UB_22 0.0303099000
_diffrn_orient_matrix_UB_23 -0.0373702000
_diffrn_orient_matrix_UB_31 -0.0455566000
_diffrn_orient_matrix_UB_32 0.0085585000
_diffrn_orient_matrix_UB_33 0.0195533000
_diffrn_radiation_monochromator graphite
_diffrn_radiation_probe x-ray
_diffrn_radiation_type MoK\a
_diffrn_radiation_wavelength 0.71073
_diffrn_reflns_av_R_equivalents 0.0293
_diffrn_reflns_av_unetI/netI 0.0370
_diffrn_reflns_Laue_measured_fraction_full 0.998
_diffrn_reflns_Laue_measured_fraction_max 0.882
_diffrn_reflns_limit_h_max 15
_diffrn_reflns_limit_h_min -14
_diffrn_reflns_limit_k_max 16
_diffrn_reflns_limit_k_min -17
_diffrn_reflns_limit_l_max 21
_diffrn_reflns_limit_l_min -19
_diffrn_reflns_number 15286
_diffrn_reflns_point_group_measured_fraction_full 0.998
_diffrn_reflns_point_group_measured_fraction_max 0.882
_diffrn_reflns_theta_full 25.242
_diffrn_reflns_theta_max 29.433
_diffrn_reflns_theta_min 3.423
_diffrn_source 'fine-focus sealed X-ray tube'
_diffrn_source_type 'Enhance (Mo) X-ray Source'
_exptl_absorpt_coefficient_mu 2.603
_exptl_absorpt_correction_T_max 1.00000
_exptl_absorpt_correction_T_min 0.48235
_exptl_absorpt_correction_type multi-scan
_exptl_absorpt_process_details
;
CrysAlisPro 1.171.39.46 (Rigaku Oxford Diffraction, 2018)
Empirical absorption correction using spherical harmonics,
 implemented in SCALE3 ABSPACK scaling algorithm.
;
_exptl_crystal_colour brown
_exptl_crystal_colour_primary brown
_exptl_crystal_density_diffrn 1.751
_exptl_crystal_description prism
_exptl_crystal_F_000 1184
_exptl_crystal_size_max 0.37
_exptl_crystal_size_mid 0.11
_exptl_crystal_size_min 0.06
_refine_diff_density_max 0.421
_refine_diff_density_min -0.682
_refine_diff_density_rms 0.092
_refine_ls_extinction_method none
_refine_ls_goodness_of_fit_ref 1.049
_refine_ls_hydrogen_treatment mixed
_refine_ls_matrix_type full
_refine_ls_number_parameters 293
_refine_ls_number_reflns 5510
_refine_ls_number_restraints 0
_refine_ls_restrained_S_all 1.049
_refine_ls_R_factor_all 0.0495
_refine_ls_R_factor_gt 0.0326
_refine_ls_shift/su_max 0.001
_refine_ls_shift/su_mean 0.000
_refine_ls_structure_factor_coef Fsqd
_refine_ls_weighting_details 'w=1/[\s^2^(Fo^2^)+(0.0327P)^2^+0.6319P] where P=(Fo^2^+2Fc^2^)/3'
_refine_ls_weighting_scheme calc
_refine_ls_wR_factor_gt 0.0670
_refine_ls_wR_factor_ref 0.0741
_reflns_Friedel_coverage 0.000
_reflns_number_gt 4411
_reflns_number_total 5510
_reflns_threshold_expression 'I > 2\s(I)'
_cod_data_source_file d0dt01476a2.cif
_cod_data_source_block bc1brbh
_cod_depositor_comments 'Adding full bibliography for 7704909--7704913.cif.'
_cod_original_sg_symbol_H-M 'P 21/n'
_cod_database_code 7704909
_shelx_shelxl_version_number 2016/4
_chemical_oxdiff_formula 'Br1 C25 Cl1 H20 N3 O1 Ru1'
_shelx_space_group_comment
;
The symmetry employed for this shelxl refinement is uniquely defined
by the following loop, which should always be used as a source of
symmetry information in preference to the above space-group names.
They are only intended as comments.
;
_reflns_odcompleteness_completeness 99.71
_reflns_odcompleteness_iscentric 1
_reflns_odcompleteness_theta 26.32
_olex2_refinement_description
;
1. Fixed Uiso
 At 1.2 times of:
  All C(H) groups, All C(H,H) groups
2.a Secondary CH2 refined with riding coordinates:
 C9(H9A,H9B), C10(H10A,H10B), C11(H11A,H11B)
2.b Aromatic/amide H refined with riding coordinates:
 C3(H3A), C4(H4), C6(H6), C7(H7), C14(H14), C15(H15), C16(H16), C17(H17),
 C20(H20), C21(H21), C22(H22), C23(H23), C24(H24), C25(H25)
;
_olex2_submission_special_instructions 'No special instructions were received'
_oxdiff_exptl_absorpt_empirical_details
;
Empirical correction (ABSPACK) includes:
- Absorption correction using spherical harmonics
- Frame scaling
;
_oxdiff_exptl_absorpt_empirical_full_max 1.896
_oxdiff_exptl_absorpt_empirical_full_min 0.803

loop_
_space_group_symop_operation_xyz
'x, y, z'
'-x+1/2, y+1/2, -z+1/2'
'-x, -y, -z'
'x-1/2, -y-1/2, z-1/2'

loop_
_atom_site_label
_atom_site_type_symbol
_atom_site_fract_x
_atom_site_fract_y
_atom_site_fract_z
_atom_site_U_iso_or_equiv
_atom_site_adp_type
_atom_site_occupancy
_atom_site_site_symmetry_order
_atom_site_calc_flag
_atom_site_refinement_flags_posn
_atom_site_refinement_flags_adp
_atom_site_refinement_flags_occupancy
_atom_site_disorder_assembly
_atom_site_disorder_group
Ru1 Ru 0.35162(2) 0.62526(2) 0.30929(2) 0.02672(7) Uani 1 1 d . . . . .
Br1 Br 0.22010(3) 0.42660(2) -0.24504(2) 0.04783(10) Uani 1 1 d . . . . .
Cl1 Cl 0.28928(7) 0.46675(5) 0.36078(5) 0.03988(17) Uani 1 1 d . . . . .
O1 O 0.34369(16) 0.54505(14) 0.19563(11) 0.0341(4) Uani 1 1 d . . . . .
N1 N 0.17219(19) 0.64706(16) 0.22426(13) 0.0265(4) Uani 1 1 d . . . . .
N2 N 0.1546(2) 0.62265(16) 0.13501(13) 0.0291(5) Uani 1 1 d . . . . .
N3 N 0.1186(2) 0.6450(2) 0.39490(15) 0.0345(5) Uani 1 1 d . . . . .
H3 H 0.161(3) 0.604(2) 0.398(2) 0.036(9) Uiso 1 1 d . . . . .
C1 C 0.2458(2) 0.56799(19) 0.12944(16) 0.0281(5) Uani 1 1 d . . . . .
C2 C 0.2371(2) 0.52959(19) 0.03942(16) 0.0283(5) Uani 1 1 d . . . . .
C3 C 0.1353(3) 0.5508(2) -0.03498(18) 0.0370(6) Uani 1 1 d . . . . .
H3A H 0.069752 0.586333 -0.028036 0.044 Uiso 1 1 calc R . . . .
C4 C 0.1299(3) 0.5199(2) -0.11913(18) 0.0402(7) Uani 1 1 d . . . . .
H4 H 0.061372 0.534176 -0.168733 0.048 Uiso 1 1 calc R . . . .
C5 C 0.2283(3) 0.4673(2) -0.12831(17) 0.0333(6) Uani 1 1 d . . . . .
C6 C 0.3286(3) 0.4426(2) -0.05583(19) 0.0409(7) Uani 1 1 d . . . . .
H6 H 0.392850 0.405189 -0.062948 0.049 Uiso 1 1 calc R . . . .
C7 C 0.3328(3) 0.4742(2) 0.02797(18) 0.0378(6) Uani 1 1 d . . . . .
H7 H 0.400679 0.458077 0.077468 0.045 Uiso 1 1 calc R . . . .
C8 C 0.0831(2) 0.69930(19) 0.23626(16) 0.0267(5) Uani 1 1 d . . . . .
C9 C -0.0136(2) 0.7517(2) 0.16025(17) 0.0310(6) Uani 1 1 d . . . . .
H9A H -0.083511 0.706279 0.136952 0.037 Uiso 1 1 calc R . . . .
H9B H 0.018402 0.765677 0.112594 0.037 Uiso 1 1 calc R . . . .
C10 C -0.0541(3) 0.8528(2) 0.1910(2) 0.0400(7) Uani 1 1 d . . . . .
H10A H 0.014654 0.899978 0.209254 0.048 Uiso 1 1 calc R . . . .
H10B H -0.117592 0.883801 0.140919 0.048 Uiso 1 1 calc R . . . .
C11 C -0.1022(3) 0.8394(2) 0.26776(19) 0.0385(6) Uani 1 1 d . . . . .
H11A H -0.103920 0.905762 0.295455 0.046 Uiso 1 1 calc R . . . .
H11B H -0.185085 0.812901 0.245234 0.046 Uiso 1 1 calc R . . . .
C12 C -0.0230(2) 0.76689(19) 0.33531(17) 0.0290(5) Uani 1 1 d . . . . .
C13 C -0.0296(2) 0.7378(2) 0.41955(17) 0.0319(6) Uani 1 1 d . . . . .
C14 C -0.1076(3) 0.7650(2) 0.4667(2) 0.0454(7) Uani 1 1 d . . . . .
H14 H -0.168104 0.814540 0.444171 0.054 Uiso 1 1 calc R . . . .
C15 C -0.0931(4) 0.7174(3) 0.5463(2) 0.0588(9) Uani 1 1 d . . . . .
H15 H -0.144507 0.734762 0.577814 0.071 Uiso 1 1 calc R . . . .
C16 C -0.0019(4) 0.6430(3) 0.5812(2) 0.0603(10) Uani 1 1 d . . . . .
H16 H 0.006458 0.612492 0.635845 0.072 Uiso 1 1 calc R . . . .
C17 C 0.0758(3) 0.6138(2) 0.53672(19) 0.0465(8) Uani 1 1 d . . . . .
H17 H 0.136456 0.564617 0.560228 0.056 Uiso 1 1 calc R . . . .
C18 C 0.0593(2) 0.6611(2) 0.45497(17) 0.0331(6) Uani 1 1 d . . . . .
C19 C 0.0665(2) 0.70773(19) 0.32171(16) 0.0273(5) Uani 1 1 d . . . . .
C20 C 0.4149(3) 0.7776(3) 0.2901(2) 0.0522(8) Uani 1 1 d . . . . .
H20 H 0.390532 0.821096 0.240763 0.063 Uiso 1 1 calc R . . . .
C21 C 0.3583(3) 0.7830(2) 0.3528(2) 0.0529(9) Uani 1 1 d . . . . .
H21 H 0.294058 0.829014 0.344345 0.063 Uiso 1 1 calc R . . . .
C22 C 0.3948(3) 0.7217(3) 0.4280(2) 0.0582(10) Uani 1 1 d . . . . .
H22 H 0.356546 0.727110 0.470424 0.070 Uiso 1 1 calc R . . . .
C23 C 0.4910(4) 0.6506(3) 0.4398(2) 0.0694(13) Uani 1 1 d . . . . .
H23 H 0.515976 0.608188 0.489841 0.083 Uiso 1 1 calc R . . . .
C24 C 0.5494(3) 0.6441(3) 0.3749(3) 0.0635(11) Uani 1 1 d . . . . .
H24 H 0.613849 0.598714 0.381862 0.076 Uiso 1 1 calc R . . . .
C25 C 0.5067(3) 0.7084(3) 0.3004(2) 0.0570(9) Uani 1 1 d . . . . .
H25 H 0.542125 0.703818 0.256244 0.068 Uiso 1 1 calc R . . . .

loop_
_atom_site_aniso_label
_atom_site_aniso_U_11
_atom_site_aniso_U_22
_atom_site_aniso_U_33
_atom_site_aniso_U_23
_atom_site_aniso_U_13
_atom_site_aniso_U_12
Ru1 0.02585(12) 0.03277(12) 0.01966(10) 0.00048(8) 0.00533(8) 0.00244(8)
Br1 0.0622(2) 0.0528(2) 0.03568(16) -0.01967(14) 0.02596(15) -0.02062(15)
Cl1 0.0442(4) 0.0349(4) 0.0422(4) 0.0071(3) 0.0168(3) 0.0053(3)
O1 0.0322(10) 0.0443(11) 0.0241(9) -0.0017(8) 0.0076(8) 0.0097(8)
N1 0.0285(11) 0.0313(11) 0.0196(10) -0.0011(9) 0.0083(8) 0.0003(9)
N2 0.0328(12) 0.0356(12) 0.0183(10) -0.0019(9) 0.0080(9) 0.0027(10)
N3 0.0355(14) 0.0446(14) 0.0258(11) 0.0038(11) 0.0133(10) 0.0127(12)
C1 0.0317(15) 0.0295(13) 0.0239(12) 0.0007(11) 0.0106(11) -0.0018(11)
C2 0.0329(14) 0.0280(13) 0.0259(12) 0.0008(11) 0.0123(11) -0.0009(11)
C3 0.0352(16) 0.0450(16) 0.0306(14) -0.0055(13) 0.0111(12) 0.0079(13)
C4 0.0397(17) 0.0488(17) 0.0288(14) -0.0059(13) 0.0074(12) 0.0038(13)
C5 0.0438(17) 0.0319(14) 0.0286(13) -0.0091(12) 0.0178(12) -0.0099(12)
C6 0.0399(17) 0.0466(17) 0.0404(16) -0.0070(14) 0.0190(13) 0.0059(14)
C7 0.0375(16) 0.0449(16) 0.0310(14) 0.0008(13) 0.0115(12) 0.0087(13)
C8 0.0272(13) 0.0283(13) 0.0245(12) 0.0012(11) 0.0085(10) -0.0005(10)
C9 0.0309(14) 0.0361(14) 0.0251(12) 0.0048(11) 0.0083(11) 0.0051(11)
C10 0.0429(17) 0.0365(15) 0.0407(16) 0.0093(13) 0.0145(13) 0.0093(13)
C11 0.0400(17) 0.0337(14) 0.0428(16) 0.0010(13) 0.0153(13) 0.0100(12)
C12 0.0317(14) 0.0273(12) 0.0294(13) -0.0050(11) 0.0124(11) -0.0005(11)
C13 0.0365(15) 0.0315(13) 0.0294(13) -0.0077(12) 0.0136(12) -0.0004(11)
C14 0.053(2) 0.0461(17) 0.0462(17) -0.0046(15) 0.0284(15) 0.0103(15)
C15 0.074(3) 0.067(2) 0.053(2) 0.0003(18) 0.0441(19) 0.0139(19)
C16 0.086(3) 0.069(2) 0.0395(18) 0.0083(17) 0.0395(19) 0.010(2)
C17 0.060(2) 0.0521(19) 0.0317(15) 0.0055(14) 0.0213(15) 0.0123(16)
C18 0.0360(15) 0.0388(15) 0.0274(13) -0.0036(12) 0.0143(11) 0.0002(12)
C19 0.0287(13) 0.0297(13) 0.0225(12) 0.0004(10) 0.0075(10) 0.0003(10)
C20 0.060(2) 0.0430(17) 0.0444(18) 0.0038(15) 0.0065(16) -0.0131(16)
C21 0.0422(19) 0.0409(17) 0.063(2) -0.0191(17) 0.0021(16) 0.0002(14)
C22 0.055(2) 0.083(3) 0.0396(18) -0.0297(19) 0.0196(16) -0.027(2)
C23 0.077(3) 0.066(2) 0.0303(17) 0.0142(17) -0.0271(17) -0.028(2)
C24 0.0270(17) 0.055(2) 0.092(3) -0.012(2) -0.0010(18) 0.0023(15)
C25 0.051(2) 0.069(2) 0.058(2) -0.0159(19) 0.0280(18) -0.0254(19)

loop_
_atom_type_symbol
_atom_type_description
_atom_type_scat_dispersion_real
_atom_type_scat_dispersion_imag
_atom_type_scat_source
C C 0.0033 0.0016 'International Tables Vol C Tables 4.2.6.8 and 6.1.1.4'
H H 0.0000 0.0000 'International Tables Vol C Tables 4.2.6.8 and 6.1.1.4'
Br Br -0.2901 2.4595 'International Tables Vol C Tables 4.2.6.8 and 6.1.1.4'
Cl Cl 0.1484 0.1585 'International Tables Vol C Tables 4.2.6.8 and 6.1.1.4'
N N 0.0061 0.0033 'International Tables Vol C Tables 4.2.6.8 and 6.1.1.4'
O O 0.0106 0.0060 'International Tables Vol C Tables 4.2.6.8 and 6.1.1.4'
Ru Ru -1.2594 0.8363 'International Tables Vol C Tables 4.2.6.8 and 6.1.1.4'

loop_
_geom_angle_atom_site_label_1
_geom_angle_atom_site_label_2
_geom_angle_atom_site_label_3
_geom_angle
_geom_angle_site_symmetry_1
_geom_angle_site_symmetry_3
_geom_angle_publ_flag
O1 Ru1 Cl1 86.57(6) . . ?
O1 Ru1 N1 76.29(7) . . ?
O1 Ru1 C20 104.58(11) . . ?
O1 Ru1 C21 138.38(12) . . ?
O1 Ru1 C22 168.41(10) . . ?
O1 Ru1 C23 135.11(15) . . ?
O1 Ru1 C24 101.55(12) . . ?
O1 Ru1 C25 88.96(11) . . ?
N1 Ru1 Cl1 89.19(6) . . ?
N1 Ru1 C20 95.62(11) . . ?
N1 Ru1 C21 89.92(10) . . ?
N1 Ru1 C22 111.69(12) . . ?
N1 Ru1 C23 148.55(15) . . ?
N1 Ru1 C24 161.89(13) . . ?
N1 Ru1 C25 124.52(12) . . ?
C20 Ru1 Cl1 168.61(9) . . ?
C20 Ru1 C22 67.04(13) . . ?
C20 Ru1 C23 79.58(13) . . ?
C20 Ru1 C24 67.27(14) . . ?
C21 Ru1 Cl1 132.99(11) . . ?
C21 Ru1 C20 37.04(13) . . ?
C21 Ru1 C22 37.12(14) . . ?
C21 Ru1 C23 67.45(14) . . ?
C21 Ru1 C24 79.83(13) . . ?
C22 Ru1 Cl1 101.59(10) . . ?
C22 Ru1 C23 37.81(15) . . ?
C22 Ru1 C24 68.18(14) . . ?
C23 Ru1 Cl1 90.94(10) . . ?
C23 Ru1 C24 37.88(16) . . ?
C24 Ru1 Cl1 108.73(11) . . ?
C25 Ru1 Cl1 143.74(11) . . ?
C25 Ru1 C20 36.80(13) . . ?
C25 Ru1 C21 66.75(14) . . ?
C25 Ru1 C22 79.59(13) . . ?
C25 Ru1 C23 67.63(15) . . ?
C25 Ru1 C24 37.51(15) . . ?
C1 O1 Ru1 111.22(15) . . ?
N2 N1 Ru1 113.33(15) . . ?
C8 N1 Ru1 130.12(17) . . ?
C8 N1 N2 114.6(2) . . ?
C1 N2 N1 110.6(2) . . ?
C18 N3 H3 125(3) . . ?
C18 N3 C19 108.5(2) . . ?
C19 N3 H3 126(3) . . ?
O1 C1 N2 125.4(2) . . ?
O1 C1 C2 117.3(2) . . ?
N2 C1 C2 117.3(2) . . ?
C3 C2 C1 121.0(2) . . ?
C3 C2 C7 118.6(2) . . ?
C7 C2 C1 120.4(2) . . ?
C2 C3 H3A 119.5 . . ?
C4 C3 C2 121.0(3) . . ?
C4 C3 H3A 119.5 . . ?
C3 C4 H4 120.6 . . ?
C3 C4 C5 118.8(3) . . ?
C5 C4 H4 120.6 . . ?
C4 C5 Br1 118.2(2) . . ?
C6 C5 Br1 120.2(2) . . ?
C6 C5 C4 121.6(2) . . ?
C5 C6 H6 120.5 . . ?
C5 C6 C7 118.9(3) . . ?
C7 C6 H6 120.5 . . ?
C2 C7 H7 119.5 . . ?
C6 C7 C2 121.0(3) . . ?
C6 C7 H7 119.5 . . ?
N1 C8 C9 122.0(2) . . ?
N1 C8 C19 123.1(2) . . ?
C19 C8 C9 114.9(2) . . ?
C8 C9 H9A 109.5 . . ?
C8 C9 H9B 109.5 . . ?
C8 C9 C10 110.9(2) . . ?
H9A C9 H9B 108.0 . . ?
C10 C9 H9A 109.5 . . ?
C10 C9 H9B 109.5 . . ?
C9 C10 H10A 108.9 . . ?
C9 C10 H10B 108.9 . . ?
H10A C10 H10B 107.7 . . ?
C11 C10 C9 113.5(2) . . ?
C11 C10 H10A 108.9 . . ?
C11 C10 H10B 108.9 . . ?
C10 C11 H11A 109.6 . . ?
C10 C11 H11B 109.6 . . ?
H11A C11 H11B 108.1 . . ?
C12 C11 C10 110.3(2) . . ?
C12 C11 H11A 109.6 . . ?
C12 C11 H11B 109.6 . . ?
C13 C12 C11 129.1(2) . . ?
C19 C12 C11 123.8(2) . . ?
C19 C12 C13 106.9(2) . . ?
C14 C13 C12 133.7(3) . . ?
C14 C13 C18 118.9(3) . . ?
C18 C13 C12 107.3(2) . . ?
C13 C14 H14 120.5 . . ?
C15 C14 C13 119.0(3) . . ?
C15 C14 H14 120.5 . . ?
C14 C15 H15 119.5 . . ?
C14 C15 C16 121.1(3) . . ?
C16 C15 H15 119.5 . . ?
C15 C16 H16 119.1 . . ?
C17 C16 C15 121.7(3) . . ?
C17 C16 H16 119.1 . . ?
C16 C17 H17 121.5 . . ?
C16 C17 C18 117.0(3) . . ?
C18 C17 H17 121.5 . . ?
N3 C18 C13 107.7(2) . . ?
N3 C18 C17 130.0(3) . . ?
C17 C18 C13 122.3(2) . . ?
N3 C19 C8 126.2(2) . . ?
C12 C19 N3 109.6(2) . . ?
C12 C19 C8 123.1(2) . . ?
Ru1 C20 H20 130.7 . . ?
C21 C20 Ru1 70.96(19) . . ?
C21 C20 H20 120.1 . . ?
C25 C20 Ru1 70.89(19) . . ?
C25 C20 H20 120.1 . . ?
C25 C20 C21 119.9(3) . . ?
Ru1 C21 H21 128.6 . . ?
C20 C21 Ru1 72.00(19) . . ?
C20 C21 H21 119.3 . . ?
C20 C21 C22 121.4(3) . . ?
C22 C21 Ru1 72.45(19) . . ?
C22 C21 H21 119.3 . . ?
Ru1 C22 H22 130.4 . . ?
C21 C22 Ru1 70.43(18) . . ?
C21 C22 H22 120.4 . . ?
C21 C22 C23 119.1(3) . . ?
C23 C22 Ru1 71.22(19) . . ?
C23 C22 H22 120.4 . . ?
Ru1 C23 H23 129.9 . . ?
C22 C23 Ru1 70.97(18) . . ?
C22 C23 H23 120.1 . . ?
C22 C23 C24 119.8(3) . . ?
C24 C23 Ru1 71.49(18) . . ?
C24 C23 H23 120.1 . . ?
Ru1 C24 H24 131.2 . . ?
C23 C24 Ru1 70.63(19) . . ?
C23 C24 H24 121.2 . . ?
C25 C24 Ru1 69.51(19) . . ?
C25 C24 C23 117.6(3) . . ?
C25 C24 H24 121.2 . . ?
Ru1 C25 H25 128.1 . . ?
C20 C25 Ru1 72.31(19) . . ?
C20 C25 C24 122.1(3) . . ?
C20 C25 H25 118.9 . . ?
C24 C25 Ru1 73.0(2) . . ?
C24 C25 H25 118.9 . . ?

loop_
_geom_bond_atom_site_label_1
_geom_bond_atom_site_label_2
_geom_bond_distance
_geom_bond_site_symmetry_2
_geom_bond_publ_flag
Ru1 Cl1 2.4151(7) . ?
Ru1 O1 2.0632(17) . ?
Ru1 N1 2.084(2) . ?
Ru1 C20 2.166(3) . ?
Ru1 C21 2.153(3) . ?
Ru1 C22 2.179(3) . ?
Ru1 C23 2.182(3) . ?
Ru1 C24 2.193(3) . ?
Ru1 C25 2.149(3) . ?
Br1 C5 1.904(2) . ?
O1 C1 1.296(3) . ?
N1 N2 1.402(3) . ?
N1 C8 1.306(3) . ?
N2 C1 1.304(3) . ?
N3 H3 0.72(3) . ?
N3 C18 1.374(3) . ?
N3 C19 1.381(3) . ?
C1 C2 1.489(3) . ?
C2 C3 1.387(4) . ?
C2 C7 1.389(4) . ?
C3 H3A 0.9300 . ?
C3 C4 1.380(4) . ?
C4 H4 0.9300 . ?
C4 C5 1.383(4) . ?
C5 C6 1.371(4) . ?
C6 H6 0.9300 . ?
C6 C7 1.382(4) . ?
C7 H7 0.9300 . ?
C8 C9 1.505(3) . ?
C8 C19 1.443(3) . ?
C9 H9A 0.9700 . ?
C9 H9B 0.9700 . ?
C9 C10 1.530(4) . ?
C10 H10A 0.9700 . ?
C10 H10B 0.9700 . ?
C10 C11 1.519(4) . ?
C11 H11A 0.9700 . ?
C11 H11B 0.9700 . ?
C11 C12 1.489(4) . ?
C12 C13 1.421(4) . ?
C12 C19 1.369(3) . ?
C13 C14 1.407(4) . ?
C13 C18 1.407(4) . ?
C14 H14 0.9300 . ?
C14 C15 1.368(4) . ?
C15 H15 0.9300 . ?
C15 C16 1.402(5) . ?
C16 H16 0.9300 . ?
C16 C17 1.379(4) . ?
C17 H17 0.9300 . ?
C17 C18 1.393(4) . ?
C20 H20 0.9300 . ?
C20 C21 1.372(5) . ?
C20 C25 1.362(5) . ?
C21 H21 0.9300 . ?
C21 C22 1.379(5) . ?
C22 H22 0.9300 . ?
C22 C23 1.413(6) . ?
C23 H23 0.9300 . ?
C23 C24 1.420(6) . ?
C24 H24 0.9300 . ?
C24 C25 1.397(5) . ?
C25 H25 0.9300 . ?
